data_2228958
loop_
_publ_author_name
'Rusanova, Julia A.'
'Buvaylo, Elena A.'
'Rusanov, Eduard B.'

_publ_section_title
;
 Bis[2-(hydroxyiminomethyl)phenolato]nickel(II): a second monoclinic
 polymorph
;
_journal_coeditor_code BR2156
_journal_issue 2
_journal_name_full 'Acta Crystallographica Section E'
_journal_page_first m222
_journal_page_last m223
_journal_paper_doi 10.1107/S1600536811001383
_journal_volume 67
_journal_year 2011
_chemical_formula_iupac '[Ni (C7 H6 N O2)2]'
_chemical_formula_moiety 'C14 H12 N2 Ni O4'
_chemical_formula_sum 'C14 H12 N2 Ni O4'
_chemical_formula_weight 330.97
_chemical_name_systematic
;
Bis[2-(hydroxyiminomethyl)phenolato]nickel(II)
;
_space_group_IT_number 14
_symmetry_cell_setting monoclinic
_symmetry_space_group_name_Hall '-P 2ybc'
_symmetry_space_group_name_H-M 'P 1 21/c 1'
_atom_sites_solution_hydrogens geom
_atom_sites_solution_primary direct
_atom_sites_solution_secondary difmap
_audit_creation_method SHELXL-97
_cell_angle_alpha 90.00
_cell_angle_beta 90.653(3)
_cell_angle_gamma 90.00
_cell_formula_units_Z 2
_cell_length_a 4.9912(2)
_cell_length_b 7.4717(3)
_cell_length_c 17.4152(7)
_cell_measurement_reflns_used 1800
_cell_measurement_temperature 296(2)
_cell_measurement_theta_max 26.07
_cell_measurement_theta_min 2.34
_cell_volume 649.42(5)
_computing_cell_refinement 'SAINT (Bruker, 2007)'
_computing_data_collection 'APEX2 (Bruker, 2007)'
_computing_data_reduction 'SAINT (Bruker, 2007)'
_computing_molecular_graphics 'SHELXTL (Sheldrick, 2008)'
_computing_publication_material 'SHELXTL (Sheldrick, 2008)'
_computing_structure_refinement 'SHELXL97 (Sheldrick, 2008)'
_computing_structure_solution 'SHELXS97 (Sheldrick, 2008)'
_diffrn_ambient_temperature 296(2)
_diffrn_measured_fraction_theta_full 0.999
_diffrn_measured_fraction_theta_max 0.999
_diffrn_measurement_device_type 'Bruker SMART APEXII'
_diffrn_measurement_method '\f and \w'
_diffrn_radiation_monochromator graphite
_diffrn_radiation_source 'fine-focus sealed tube'
_diffrn_radiation_type MoK\a
_diffrn_radiation_wavelength 0.71073
_diffrn_reflns_av_R_equivalents 0.0277
_diffrn_reflns_av_sigmaI/netI 0.0258
_diffrn_reflns_limit_h_max 6
_diffrn_reflns_limit_h_min -6
_diffrn_reflns_limit_k_max 8
_diffrn_reflns_limit_k_min -9
_diffrn_reflns_limit_l_max 21
_diffrn_reflns_limit_l_min -19
_diffrn_reflns_number 4678
_diffrn_reflns_theta_full 26.44
_diffrn_reflns_theta_max 26.44
_diffrn_reflns_theta_min 2.34
_exptl_absorpt_coefficient_mu 1.511
_exptl_absorpt_correction_T_max 0.8514
_exptl_absorpt_correction_T_min 0.5014
_exptl_absorpt_correction_type numerical
_exptl_absorpt_process_details '(SADABS; Sheldrick, 2002)'
_exptl_crystal_colour green
_exptl_crystal_density_diffrn 1.693
_exptl_crystal_description prizm
_exptl_crystal_F_000 340
_exptl_crystal_size_max 0.53
_exptl_crystal_size_mid 0.36
_exptl_crystal_size_min 0.11
_refine_diff_density_max 0.275
_refine_diff_density_min -0.264
_refine_ls_extinction_method none
_refine_ls_goodness_of_fit_ref 1.064
_refine_ls_hydrogen_treatment refall
_refine_ls_matrix_type full
_refine_ls_number_parameters 121
_refine_ls_number_reflns 1342
_refine_ls_number_restraints 0
_refine_ls_restrained_S_all 1.064
_refine_ls_R_factor_all 0.0417
_refine_ls_R_factor_gt 0.0298
_refine_ls_shift/su_max 0.005
_refine_ls_shift/su_mean 0.001
_refine_ls_structure_factor_coef Fsqd
_refine_ls_weighting_details 'calc w=1/[\s^2^(Fo^2^)+(0.0300P)^2^+0.3216P] where P=(Fo^2^+2Fc^2^)/3'
_refine_ls_weighting_scheme calc
_refine_ls_wR_factor_gt 0.0674
_refine_ls_wR_factor_ref 0.0721
_reflns_number_gt 1096
_reflns_number_total 1342
_reflns_threshold_expression I>2\s(I)
_cod_data_source_file br2156.cif
_cod_data_source_block I
_cod_original_sg_symbol_H-M 'P 21/c'
_cod_database_code 2228958
_cod_database_fobs_code 2228958

loop_
_symmetry_equiv_pos_as_xyz
'x, y, z'
'-x, y+1/2, -z+1/2'
'-x, -y, -z'
'x, -y-1/2, z-1/2'

loop_
_atom_site_type_symbol
_atom_site_label
_atom_site_fract_x
_atom_site_fract_y
_atom_site_fract_z
_atom_site_U_iso_or_equiv
_atom_site_adp_type
_atom_site_calc_flag
_atom_site_refinement_flags
_atom_site_occupancy
_atom_site_disorder_assembly
_atom_site_disorder_group
C C1 0.0820(4) 0.3351(3) 0.41130(12) 0.0363(5) Uani d . 1 . .
C C2 0.0261(5) 0.4911(3) 0.36993(13) 0.0383(5) Uani d . 1 . .
C C3 -0.1766(5) 0.4888(4) 0.31268(15) 0.0471(6) Uani d . 1 . .
C C4 -0.3212(6) 0.3375(4) 0.29774(16) 0.0540(7) Uani d . 1 . .
C C5 -0.2652(6) 0.1845(4) 0.33888(16) 0.0530(7) Uani d . 1 . .
C C6 -0.0674(5) 0.1815(4) 0.39413(15) 0.0482(6) Uani d . 1 . .
C C7 0.1642(5) 0.6566(3) 0.38506(14) 0.0415(6) Uani d . 1 . .
H H3 -0.208(5) 0.586(3) 0.2867(14) 0.040(7) Uiso d . 1 . .
H H4 -0.455(6) 0.342(4) 0.2600(17) 0.071(9) Uiso d . 1 . .
H H5 -0.369(6) 0.088(4) 0.3311(16) 0.064(9) Uiso d . 1 . .
H H6 -0.029(5) 0.081(4) 0.4202(15) 0.048(7) Uiso d . 1 . .
H H7 0.106(5) 0.757(3) 0.3582(13) 0.037(6) Uiso d . 1 . .
H H2 0.578(7) 0.828(5) 0.4672(18) 0.074(11) Uiso d . 1 . .
N N1 0.3534(4) 0.6733(3) 0.43480(11) 0.0386(4) Uani d . 1 . .
Ni Ni1 0.5000 0.5000 0.5000 0.03283(15) Uani d S 1 . .
O O1 0.2671(3) 0.3269(2) 0.46661(9) 0.0413(4) Uani d . 1 . .
O O2 0.4542(4) 0.8474(3) 0.43860(12) 0.0586(5) Uani d . 1 . .

loop_
_atom_site_aniso_label
_atom_site_aniso_U_11
_atom_site_aniso_U_22
_atom_site_aniso_U_33
_atom_site_aniso_U_12
_atom_site_aniso_U_13
_atom_site_aniso_U_23
C1 0.0337(11) 0.0407(13) 0.0346(12) -0.0023(10) 0.0046(9) -0.0038(10)
C2 0.0372(11) 0.0425(12) 0.0355(12) 0.0022(11) 0.0022(9) -0.0003(11)
C3 0.0458(14) 0.0516(16) 0.0436(14) 0.0049(14) -0.0054(11) 0.0030(13)
C4 0.0467(15) 0.069(2) 0.0457(15) -0.0028(15) -0.0113(12) -0.0060(15)
C5 0.0522(16) 0.0531(17) 0.0536(16) -0.0145(14) -0.0064(13) -0.0100(14)
C6 0.0537(16) 0.0421(15) 0.0488(15) -0.0064(13) -0.0030(12) -0.0010(12)
C7 0.0470(14) 0.0384(13) 0.0391(13) 0.0027(11) -0.0033(11) 0.0092(11)
N1 0.0450(11) 0.0306(10) 0.0401(10) -0.0052(9) -0.0023(9) 0.0034(9)
Ni1 0.0366(2) 0.0295(2) 0.0324(2) -0.00221(19) -0.00104(15) 0.00314(18)
O1 0.0474(10) 0.0329(9) 0.0434(9) -0.0062(7) -0.0100(7) 0.0056(7)
O2 0.0717(14) 0.0338(10) 0.0698(13) -0.0151(9) -0.0272(11) 0.0166(9)

loop_
_atom_type_symbol
_atom_type_description
_atom_type_scat_dispersion_real
_atom_type_scat_dispersion_imag
_atom_type_scat_source
C C 0.0033 0.0016 'International Tables Vol C Tables 4.2.6.8 and 6.1.1.4'
H H 0.0000 0.0000 'International Tables Vol C Tables 4.2.6.8 and 6.1.1.4'
N N 0.0061 0.0033 'International Tables Vol C Tables 4.2.6.8 and 6.1.1.4'
O O 0.0106 0.0060 'International Tables Vol C Tables 4.2.6.8 and 6.1.1.4'
Ni Ni 0.3393 1.1124 'International Tables Vol C Tables 4.2.6.8 and 6.1.1.4'

loop_
_geom_angle_atom_site_label_1
_geom_angle_atom_site_label_2
_geom_angle_atom_site_label_3
_geom_angle_site_symmetry_1
_geom_angle_site_symmetry_3
_geom_angle
_geom_angle_publ_flag
O1 C1 C2 . . 123.1(2) ?
O1 C1 C6 . . 118.8(2) ?
C2 C1 C6 . . 118.1(2) ?
C1 C2 C3 . . 119.4(2) ?
C1 C2 C7 . . 122.0(2) ?
C3 C2 C7 . . 118.5(2) ?
C4 C3 C2 . . 121.2(3) ?
C4 C3 H3 . . 120.3(17) ?
C2 C3 H3 . . 118.6(17) ?
C3 C4 C5 . . 119.0(3) ?
C3 C4 H4 . . 118(2) ?
C5 C4 H4 . . 123(2) ?
C6 C5 C4 . . 121.3(3) ?
C6 C5 H5 . . 120.1(19) ?
C4 C5 H5 . . 118.5(19) ?
C5 C6 C1 . . 121.0(3) ?
C5 C6 H6 . . 121.2(17) ?
C1 C6 H6 . . 117.8(18) ?
N1 C7 C2 . . 123.8(2) ?
N1 C7 H7 . . 119.1(15) ?
C2 C7 H7 . . 117.1(15) ?
C7 N1 O2 . . 112.7(2) ?
C7 N1 Ni1 . . 128.70(18) ?
O2 N1 Ni1 . . 118.62(15) ?
O1 Ni1 O1 3_666 . 180.0 ?
O1 Ni1 N1 3_666 . 86.92(8) ?
O1 Ni1 N1 . . 93.08(8) yes
N1 Ni1 N1 3_666 . 180.00(9) ?
C1 O1 Ni1 . . 129.22(15) ?
N1 O2 H2 . . 98(3) ?

loop_
_geom_bond_atom_site_label_1
_geom_bond_atom_site_label_2
_geom_bond_site_symmetry_2
_geom_bond_distance
_geom_bond_publ_flag
C1 O1 . 1.328(3) ?
C1 C2 . 1.397(3) ?
C1 C6 . 1.399(3) ?
C2 C3 . 1.412(3) ?
C2 C7 . 1.439(3) ?
C3 C4 . 1.365(4) ?
C3 H3 . 0.87(2) ?
C4 C5 . 1.376(4) ?
C4 H4 . 0.93(3) ?
C5 C6 . 1.371(4) ?
C5 H5 . 0.90(3) ?
C6 H6 . 0.90(3) ?
C7 N1 . 1.280(3) ?
C7 H7 . 0.93(2) ?
N1 O2 . 1.396(3) ?
N1 Ni1 . 1.8661(19) yes
Ni1 O1 . 1.8292(16) yes
O2 H2 . 0.80(3) ?

loop_
_geom_hbond_atom_site_label_D
_geom_hbond_atom_site_label_H
_geom_hbond_atom_site_label_A
_geom_hbond_site_symmetry_A
_geom_hbond_distance_DH
_geom_hbond_distance_HA
_geom_hbond_distance_DA
_geom_hbond_angle_DHA
O2 H2 O1 3_666 0.80(3) 1.80(3) 2.511(2) 146(4)
